data_4133799
loop_
_publ_author_name
'Jiang, Yan-Long'
'Yu, Hai-Xin'
'Li, Yong'
'Qu, Pei'
'Han, Yi-Xin'
'Chen, Jia-Hua'
'Yang, Zhen'

_publ_section_title
;
 Asymmetric Total Synthesis of Pre-schisanartanin C.
;
_journal_name_full 'Journal of the American Chemical Society'
_journal_paper_doi 10.1021/jacs.9b11872
_journal_year 2019
_chemical_absolute_configuration syn
_chemical_formula_sum 'C29 H40 O9'
_chemical_formula_weight 532.61
_space_group_crystal_system orthorhombic
_space_group_IT_number 19
_space_group_name_Hall 'P 2ac 2ab'
_space_group_name_H-M_alt 'P 21 21 21'
_atom_sites_solution_hydrogens geom
_audit_creation_method SHELXL-2014/7
_cell_angle_alpha 90
_cell_angle_beta 90
_cell_angle_gamma 90
_cell_formula_units_Z 4
_cell_length_a 9.3439(2)
_cell_length_b 11.9039(3)
_cell_length_c 23.5267(6)
_cell_measurement_reflns_used 8358
_cell_measurement_temperature 179.97(14)
_cell_measurement_theta_max 28.3530
_cell_measurement_theta_min 1.9270
_cell_volume 2616.85(11)
_computing_structure_refinement 'SHELXL-2014/7 (Sheldrick, 2014)'
_diffrn_ambient_temperature 179.97(14)
_diffrn_measured_fraction_theta_full 0.999
_diffrn_measured_fraction_theta_max 0.999
_diffrn_measurement_device_type 'XtaLAB AFC12 (RINC): Kappa single'
_diffrn_radiation_type MoK\a
_diffrn_radiation_wavelength 0.71073
_diffrn_reflns_av_R_equivalents 0.0268
_diffrn_reflns_av_unetI/netI 0.0338
_diffrn_reflns_Laue_measured_fraction_full 0.999
_diffrn_reflns_Laue_measured_fraction_max 0.999
_diffrn_reflns_limit_h_max 12
_diffrn_reflns_limit_h_min -11
_diffrn_reflns_limit_k_max 13
_diffrn_reflns_limit_k_min -15
_diffrn_reflns_limit_l_max 27
_diffrn_reflns_limit_l_min -30
_diffrn_reflns_number 18382
_diffrn_reflns_point_group_measured_fraction_full 0.994
_diffrn_reflns_point_group_measured_fraction_max 0.991
_diffrn_reflns_theta_full 25.242
_diffrn_reflns_theta_max 27.479
_diffrn_reflns_theta_min 1.917
_exptl_absorpt_coefficient_mu 0.100
_exptl_absorpt_correction_T_max 1.00000
_exptl_absorpt_correction_T_min 0.87921
_exptl_absorpt_correction_type multi-scan
_exptl_absorpt_process_details
;
CrysAlisPro 1.171.39.29a (Rigaku Oxford Diffraction, 2015)
Empirical absorption correction using spherical harmonics,
 implemented in SCALE3 ABSPACK scaling algorithm.
;
_exptl_crystal_colour colorless
_exptl_crystal_density_diffrn 1.352
_exptl_crystal_description rod-like
_exptl_crystal_F_000 1144
_exptl_crystal_size_max 0.3
_exptl_crystal_size_mid 0.15
_exptl_crystal_size_min 0.1
_refine_diff_density_max 0.243
_refine_diff_density_min -0.155
_refine_diff_density_rms 0.038
_refine_ls_abs_structure_details
;
 Flack x determined using 1995 quotients [(I+)-(I-)]/[(I+)+(I-)]
 (Parsons, Flack and Wagner, Acta Cryst. B69 (2013) 249-259).
;
_refine_ls_abs_structure_Flack 0.2(4)
_refine_ls_extinction_method none
_refine_ls_goodness_of_fit_ref 1.036
_refine_ls_hydrogen_treatment constr
_refine_ls_matrix_type full
_refine_ls_number_parameters 351
_refine_ls_number_reflns 5958
_refine_ls_number_restraints 0
_refine_ls_restrained_S_all 1.036
_refine_ls_R_factor_all 0.0460
_refine_ls_R_factor_gt 0.0389
_refine_ls_shift/su_max 0.000
_refine_ls_shift/su_mean 0.000
_refine_ls_structure_factor_coef Fsqd
_refine_ls_weighting_details 'w=1/[\s^2^(Fo^2^)+(0.0570P)^2^+0.3356P] where P=(Fo^2^+2Fc^2^)/3'
_refine_ls_weighting_scheme calc
_refine_ls_wR_factor_gt 0.0983
_refine_ls_wR_factor_ref 0.1016
_reflns_Friedel_coverage 0.756
_reflns_Friedel_fraction_full 0.987
_reflns_Friedel_fraction_max 0.981
_reflns_number_gt 5254
_reflns_number_total 5958
_reflns_threshold_expression 'I > 2\s(I)'
_cod_data_source_file ja9b11872_si_002.cif
_cod_data_source_block 3
_cod_database_code 4133799
_shelx_shelxl_version_number 2014/7
_shelx_space_group_comment
;
The symmetry employed for this shelxl refinement is uniquely defined
by the following loop, which should always be used as a source of
symmetry information in preference to the above space-group names.
They are only intended as comments.
;

loop_
_space_group_symop_operation_xyz
'x, y, z'
'-x+1/2, -y, z+1/2'
'-x, y+1/2, -z+1/2'
'x+1/2, -y+1/2, -z'

loop_
_atom_site_label
_atom_site_type_symbol
_atom_site_fract_x
_atom_site_fract_y
_atom_site_fract_z
_atom_site_U_iso_or_equiv
_atom_site_adp_type
_atom_site_occupancy
_atom_site_site_symmetry_order
_atom_site_calc_flag
_atom_site_refinement_flags_posn
_atom_site_refinement_flags_adp
O1 O 0.17488(19) 0.75396(16) 0.37099(7) 0.0367(4) Uani 1 1 d . .
O2 O 0.1428(2) 0.8775(2) 0.44059(8) 0.0577(6) Uani 1 1 d . .
O3 O 0.39434(18) 0.81352(14) 0.29729(7) 0.0305(4) Uani 1 1 d . .
H3 H 0.4525 0.8239 0.2717 0.046 Uiso 1 1 calc R U
O4 O 0.49580(19) 0.34571(14) 0.31545(7) 0.0303(4) Uani 1 1 d . .
H4 H 0.4835 0.2967 0.3395 0.045 Uiso 1 1 calc R U
O5 O 0.7195(2) 0.28311(15) 0.37385(9) 0.0466(5) Uani 1 1 d . .
O6 O 0.68749(17) 0.50056(15) 0.45481(7) 0.0307(4) Uani 1 1 d . .
H6 H 0.6774 0.5314 0.4857 0.046 Uiso 1 1 calc R U
O7 O 0.91347(18) 0.40232(14) 0.52849(7) 0.0291(4) Uani 1 1 d . .
O8 O 0.8589(2) 0.32976(18) 0.61305(8) 0.0484(5) Uani 1 1 d . .
O9 O 1.22885(17) 0.49264(15) 0.55678(7) 0.0312(4) Uani 1 1 d . .
C1 C 0.0224(3) 1.0410(3) 0.35242(13) 0.0431(7) Uani 1 1 d . .
H1A H -0.0655 1.0373 0.3735 0.065 Uiso 1 1 calc R U
H1B H 0.0052 1.0758 0.3163 0.065 Uiso 1 1 calc R U
H1C H 0.0912 1.0844 0.3733 0.065 Uiso 1 1 calc R U
C2 C 0.1329(3) 0.8554(2) 0.39098(11) 0.0364(6) Uani 1 1 d . .
C3 C 0.0789(3) 0.9252(2) 0.34348(11) 0.0329(5) Uani 1 1 d . .
C4 C 0.0926(3) 0.8636(2) 0.29691(11) 0.0342(6) Uani 1 1 d . .
H4A H 0.0660 0.8872 0.2607 0.041 Uiso 1 1 calc R U
C5 C 0.1563(3) 0.7513(2) 0.30998(10) 0.0306(5) Uani 1 1 d . .
H5 H 0.0878 0.6922 0.3000 0.037 Uiso 1 1 calc R U
C6 C 0.2991(3) 0.7273(2) 0.28133(10) 0.0277(5) Uani 1 1 d . .
H6A H 0.2850 0.7316 0.2401 0.033 Uiso 1 1 calc R U
C7 C 0.3589(2) 0.6108(2) 0.29539(9) 0.0255(5) Uani 1 1 d . .
H7 H 0.3598 0.6004 0.3367 0.031 Uiso 1 1 calc R U
C8 C 0.2638(3) 0.5197(2) 0.26782(12) 0.0368(6) Uani 1 1 d . .
H8A H 0.2641 0.5290 0.2273 0.055 Uiso 1 1 calc R U
H8B H 0.1676 0.5267 0.2818 0.055 Uiso 1 1 calc R U
H8C H 0.3004 0.4467 0.2773 0.055 Uiso 1 1 calc R U
C9 C 0.5099(2) 0.60221(19) 0.27278(9) 0.0248(5) Uani 1 1 d . .
H9 H 0.5154 0.6176 0.2319 0.030 Uiso 1 1 calc R U
C10 C 0.6165(2) 0.51350(19) 0.29160(9) 0.0238(5) Uani 1 1 d . .
H10 H 0.6744 0.4817 0.2608 0.029 Uiso 1 1 calc R U
C11 C 0.6460(2) 0.63594(19) 0.30408(9) 0.0241(5) Uani 1 1 d . .
C12 C 0.7589(3) 0.6917(2) 0.26784(11) 0.0321(5) Uani 1 1 d . .
H12A H 0.8520 0.6675 0.2800 0.048 Uiso 1 1 calc R U
H12B H 0.7516 0.7718 0.2717 0.048 Uiso 1 1 calc R U
H12C H 0.7448 0.6712 0.2288 0.048 Uiso 1 1 calc R U
C13 C 0.6388(3) 0.67837(19) 0.36487(9) 0.0264(5) Uani 1 1 d . .
H13A H 0.5602 0.6406 0.3838 0.032 Uiso 1 1 calc R U
H13B H 0.6162 0.7579 0.3639 0.032 Uiso 1 1 calc R U
C14 C 0.7742(3) 0.6626(2) 0.40114(10) 0.0273(5) Uani 1 1 d . .
H14A H 0.7685 0.7153 0.4325 0.033 Uiso 1 1 calc R U
H14B H 0.8553 0.6851 0.3780 0.033 Uiso 1 1 calc R U
C15 C 0.8097(2) 0.54621(19) 0.42657(9) 0.0232(5) Uani 1 1 d . .
C16 C 0.8485(2) 0.45720(19) 0.37922(9) 0.0241(5) Uani 1 1 d . .
H16 H 0.8702 0.4997 0.3446 0.029 Uiso 1 1 calc R U
C17 C 0.7175(3) 0.3830(2) 0.36558(10) 0.0279(5) Uani 1 1 d . .
C18 C 0.5827(2) 0.43295(19) 0.33869(10) 0.0260(5) Uani 1 1 d . .
H18 H 0.5281 0.4725 0.3681 0.031 Uiso 1 1 calc R U
C19 C 0.9748(3) 0.3773(2) 0.38911(10) 0.0295(5) Uani 1 1 d . .
H19A H 0.9467 0.3233 0.4179 0.035 Uiso 1 1 calc R U
H19B H 0.9911 0.3358 0.3542 0.035 Uiso 1 1 calc R U
C20 C 1.1178(3) 0.4296(2) 0.40745(10) 0.0282(5) Uani 1 1 d . .
H20A H 1.1963 0.3888 0.3901 0.034 Uiso 1 1 calc R U
H20B H 1.1224 0.5070 0.3946 0.034 Uiso 1 1 calc R U
C21 C 1.1319(2) 0.42549(19) 0.47200(9) 0.0248(5) Uani 1 1 d . .
H21 H 1.1265 0.3461 0.4828 0.030 Uiso 1 1 calc R U
C22 C 1.0110(2) 0.48581(19) 0.50406(9) 0.0232(4) Uani 1 1 d . .
C23 C 0.9281(2) 0.57382(19) 0.47105(9) 0.0240(5) Uani 1 1 d . .
H23A H 0.9988 0.6191 0.4514 0.029 Uiso 1 1 calc R U
H23B H 0.8839 0.6224 0.4991 0.029 Uiso 1 1 calc R U
C24 C 1.0887(2) 0.5386(2) 0.55618(9) 0.0285(5) Uani 1 1 d . .
H24 H 1.0904 0.6208 0.5541 0.034 Uiso 1 1 calc R U
C25 C 1.0068(3) 0.4977(3) 0.60762(10) 0.0387(6) Uani 1 1 d . .
H25A H 1.0718 0.4736 0.6374 0.046 Uiso 1 1 calc R U
H25B H 0.9452 0.5564 0.6225 0.046 Uiso 1 1 calc R U
C26 C 0.9202(3) 0.4009(2) 0.58590(11) 0.0355(6) Uani 1 1 d . .
C27 C 1.2707(3) 0.4719(2) 0.49830(10) 0.0284(5) Uani 1 1 d . .
C28 C 1.3230(3) 0.5809(2) 0.47230(11) 0.0333(6) Uani 1 1 d . .
H28A H 1.2447 0.6328 0.4695 0.050 Uiso 1 1 calc R U
H28B H 1.3609 0.5664 0.4351 0.050 Uiso 1 1 calc R U
H28C H 1.3965 0.6125 0.4959 0.050 Uiso 1 1 calc R U
C29 C 1.3877(3) 0.3838(2) 0.49973(12) 0.0370(6) Uani 1 1 d . .
H29A H 1.4696 0.4132 0.5193 0.055 Uiso 1 1 calc R U
H29B H 1.4140 0.3641 0.4616 0.055 Uiso 1 1 calc R U
H29C H 1.3534 0.3182 0.5192 0.055 Uiso 1 1 calc R U

loop_
_atom_site_aniso_label
_atom_site_aniso_U_11
_atom_site_aniso_U_22
_atom_site_aniso_U_33
_atom_site_aniso_U_23
_atom_site_aniso_U_13
_atom_site_aniso_U_12
O1 0.0354(9) 0.0491(11) 0.0256(9) 0.0054(8) 0.0038(7) 0.0089(9)
O2 0.0524(12) 0.0941(17) 0.0266(10) -0.0137(11) -0.0042(9) 0.0218(13)
O3 0.0289(9) 0.0318(9) 0.0309(9) 0.0015(7) 0.0007(7) -0.0005(7)
O4 0.0317(9) 0.0321(9) 0.0271(8) 0.0000(7) -0.0065(7) -0.0099(8)
O5 0.0502(12) 0.0264(10) 0.0632(14) 0.0045(9) -0.0249(10) -0.0053(9)
O6 0.0261(8) 0.0416(10) 0.0245(8) -0.0065(7) 0.0008(6) -0.0035(8)
O7 0.0293(8) 0.0323(9) 0.0257(8) 0.0032(7) 0.0018(7) -0.0046(7)
O8 0.0470(11) 0.0589(13) 0.0392(10) 0.0177(10) 0.0104(9) -0.0034(11)
O9 0.0278(8) 0.0448(10) 0.0210(8) 0.0033(7) -0.0064(7) 0.0010(8)
C1 0.0331(14) 0.0506(17) 0.0456(16) -0.0025(13) 0.0044(12) 0.0068(13)
C2 0.0256(11) 0.0537(16) 0.0299(13) -0.0026(11) 0.0018(10) 0.0028(12)
C3 0.0209(10) 0.0436(14) 0.0342(13) 0.0015(11) 0.0014(10) -0.0026(10)
C4 0.0255(11) 0.0482(15) 0.0291(12) 0.0023(11) -0.0022(10) 0.0042(11)
C5 0.0257(11) 0.0409(14) 0.0253(12) -0.0007(10) -0.0026(9) -0.0001(11)
C6 0.0269(11) 0.0361(13) 0.0202(10) 0.0009(9) -0.0051(9) 0.0032(10)
C7 0.0243(11) 0.0321(12) 0.0201(10) 0.0009(9) -0.0025(9) -0.0004(10)
C8 0.0287(12) 0.0445(15) 0.0373(13) -0.0039(12) -0.0070(10) -0.0036(11)
C9 0.0259(11) 0.0294(12) 0.0190(10) -0.0001(9) -0.0029(9) -0.0003(10)
C10 0.0234(11) 0.0281(11) 0.0198(10) -0.0032(9) -0.0018(8) 0.0025(9)
C11 0.0222(10) 0.0263(11) 0.0237(11) -0.0007(9) -0.0041(9) 0.0020(9)
C12 0.0255(11) 0.0363(13) 0.0344(13) 0.0054(11) -0.0030(10) -0.0024(10)
C13 0.0275(11) 0.0263(11) 0.0255(11) -0.0040(9) -0.0075(9) 0.0049(10)
C14 0.0290(11) 0.0262(12) 0.0266(11) -0.0058(9) -0.0078(9) 0.0036(10)
C15 0.0243(10) 0.0266(11) 0.0187(10) -0.0031(8) -0.0023(8) 0.0004(9)
C16 0.0288(11) 0.0235(11) 0.0199(10) -0.0010(9) -0.0035(9) 0.0025(10)
C17 0.0333(12) 0.0273(12) 0.0232(11) -0.0027(9) -0.0047(10) -0.0007(10)
C18 0.0276(11) 0.0275(12) 0.0229(11) -0.0046(9) -0.0024(9) -0.0020(9)
C19 0.0340(12) 0.0281(12) 0.0263(11) -0.0052(9) -0.0048(10) 0.0056(10)
C20 0.0289(11) 0.0345(13) 0.0212(10) -0.0014(9) -0.0002(9) 0.0073(10)
C21 0.0261(10) 0.0255(11) 0.0227(11) 0.0027(9) -0.0026(9) 0.0020(10)
C22 0.0249(10) 0.0274(11) 0.0173(10) 0.0001(8) -0.0012(8) -0.0036(9)
C23 0.0250(10) 0.0271(11) 0.0198(10) -0.0035(9) -0.0009(8) 0.0007(9)
C24 0.0289(11) 0.0357(12) 0.0208(11) 0.0007(10) -0.0054(9) -0.0015(10)
C25 0.0355(13) 0.0615(18) 0.0193(11) -0.0005(11) -0.0032(10) -0.0012(14)
C26 0.0300(12) 0.0496(16) 0.0271(12) 0.0105(11) 0.0042(10) 0.0028(12)
C27 0.0263(11) 0.0364(13) 0.0226(11) 0.0036(9) -0.0030(9) 0.0018(10)
C28 0.0262(11) 0.0401(14) 0.0335(13) 0.0055(11) -0.0031(10) -0.0021(10)
C29 0.0281(12) 0.0442(15) 0.0387(15) 0.0047(12) -0.0067(11) 0.0068(12)

loop_
_atom_type_symbol
_atom_type_description
_atom_type_scat_dispersion_real
_atom_type_scat_dispersion_imag
_atom_type_scat_source
C C 0.0033 0.0016 'International Tables Vol C Tables 4.2.6.8 and 6.1.1.4'
H H 0.0000 0.0000 'International Tables Vol C Tables 4.2.6.8 and 6.1.1.4'
O O 0.0106 0.0060 'International Tables Vol C Tables 4.2.6.8 and 6.1.1.4'

loop_
_geom_angle_atom_site_label_1
_geom_angle_atom_site_label_2
_geom_angle_atom_site_label_3
_geom_angle
C2 O1 C5 109.22(19)
C6 O3 H3 109.5
C18 O4 H4 109.5
C15 O6 H6 109.5
C26 O7 C22 111.80(18)
C24 O9 C27 107.72(16)
C3 C1 H1A 109.5
C3 C1 H1B 109.5
H1A C1 H1B 109.5
C3 C1 H1C 109.5
H1A C1 H1C 109.5
H1B C1 H1C 109.5
O2 C2 O1 120.7(3)
O2 C2 C3 129.6(3)
O1 C2 C3 109.7(2)
C4 C3 C2 106.3(2)
C4 C3 C1 131.5(3)
C2 C3 C1 122.2(2)
C3 C4 C5 111.3(2)
C3 C4 H4A 124.3
C5 C4 H4A 124.3
O1 C5 C4 103.4(2)
O1 C5 C6 109.79(18)
C4 C5 C6 115.2(2)
O1 C5 H5 109.4
C4 C5 H5 109.4
C6 C5 H5 109.4
O3 C6 C5 107.37(19)
O3 C6 C7 111.82(18)
C5 C6 C7 113.2(2)
O3 C6 H6A 108.1
C5 C6 H6A 108.1
C7 C6 H6A 108.1
C9 C7 C6 109.04(19)
C9 C7 C8 110.0(2)
C6 C7 C8 109.58(19)
C9 C7 H7 109.4
C6 C7 H7 109.4
C8 C7 H7 109.4
C7 C8 H8A 109.5
C7 C8 H8B 109.5
H8A C8 H8B 109.5
C7 C8 H8C 109.5
H8A C8 H8C 109.5
H8B C8 H8C 109.5
C7 C9 C10 123.9(2)
C7 C9 C11 126.24(19)
C10 C9 C11 59.63(14)
C7 C9 H9 112.4
C10 C9 H9 112.4
C11 C9 H9 112.4
C18 C10 C11 120.76(18)
C18 C10 C9 121.47(19)
C11 C10 C9 60.36(14)
C18 C10 H10 114.6
C11 C10 H10 114.6
C9 C10 H10 114.6
C12 C11 C10 116.2(2)
C12 C11 C13 114.6(2)
C10 C11 C13 119.72(19)
C12 C11 C9 115.21(19)
C10 C11 C9 60.01(14)
C13 C11 C9 120.43(19)
C11 C12 H12A 109.5
C11 C12 H12B 109.5
H12A C12 H12B 109.5
C11 C12 H12C 109.5
H12A C12 H12C 109.5
H12B C12 H12C 109.5
C11 C13 C14 116.48(19)
C11 C13 H13A 108.2
C14 C13 H13A 108.2
C11 C13 H13B 108.2
C14 C13 H13B 108.2
H13A C13 H13B 107.3
C13 C14 C15 120.1(2)
C13 C14 H14A 107.3
C15 C14 H14A 107.3
C13 C14 H14B 107.3
C15 C14 H14B 107.3
H14A C14 H14B 106.9
O6 C15 C14 110.48(19)
O6 C15 C23 109.61(17)
C14 C15 C23 102.91(17)
O6 C15 C16 104.84(18)
C14 C15 C16 112.18(17)
C23 C15 C16 116.88(18)
C19 C16 C17 106.71(18)
C19 C16 C15 119.06(18)
C17 C16 C15 110.38(18)
C19 C16 H16 106.7
C17 C16 H16 106.7
C15 C16 H16 106.7
O5 C17 C18 117.6(2)
O5 C17 C16 121.2(2)
C18 C17 C16 121.14(19)
O4 C18 C10 107.59(18)
O4 C18 C17 110.14(18)
C10 C18 C17 112.36(19)
O4 C18 H18 108.9
C10 C18 H18 108.9
C17 C18 H18 108.9
C20 C19 C16 117.4(2)
C20 C19 H19A 107.9
C16 C19 H19A 107.9
C20 C19 H19B 107.9
C16 C19 H19B 107.9
H19A C19 H19B 107.2
C21 C20 C19 110.0(2)
C21 C20 H20A 109.7
C19 C20 H20A 109.7
C21 C20 H20B 109.7
C19 C20 H20B 109.7
H20A C20 H20B 108.2
C20 C21 C22 114.22(18)
C20 C21 C27 117.46(19)
C22 C21 C27 104.73(17)
C20 C21 H21 106.6
C22 C21 H21 106.6
C27 C21 H21 106.6
O7 C22 C23 110.61(18)
O7 C22 C21 109.43(18)
C23 C22 C21 116.54(17)
O7 C22 C24 104.75(17)
C23 C22 C24 111.23(19)
C21 C22 C24 103.44(18)
C22 C23 C15 124.10(19)
C22 C23 H23A 106.3
C15 C23 H23A 106.3
C22 C23 H23B 106.3
C15 C23 H23B 106.3
H23A C23 H23B 106.4
O9 C24 C25 109.54(19)
O9 C24 C22 106.40(19)
C25 C24 C22 105.34(19)
O9 C24 H24 111.7
C25 C24 H24 111.7
C22 C24 H24 111.7
C26 C25 C24 104.3(2)
C26 C25 H25A 110.9
C24 C25 H25A 110.9
C26 C25 H25B 110.9
C24 C25 H25B 110.9
H25A C25 H25B 108.9
O8 C26 O7 121.1(3)
O8 C26 C25 128.1(2)
O7 C26 C25 110.9(2)
O9 C27 C29 106.90(18)
O9 C27 C28 108.9(2)
C29 C27 C28 111.7(2)
O9 C27 C21 102.42(18)
C29 C27 C21 111.6(2)
C28 C27 C21 114.65(19)
C27 C28 H28A 109.5
C27 C28 H28B 109.5
H28A C28 H28B 109.5
C27 C28 H28C 109.5
H28A C28 H28C 109.5
H28B C28 H28C 109.5
C27 C29 H29A 109.5
C27 C29 H29B 109.5
H29A C29 H29B 109.5
C27 C29 H29C 109.5
H29A C29 H29C 109.5
H29B C29 H29C 109.5

loop_
_geom_bond_atom_site_label_1
_geom_bond_atom_site_label_2
_geom_bond_distance
O1 C2 1.354(3)
O1 C5 1.446(3)
O2 C2 1.200(3)
O3 C6 1.409(3)
O3 H3 0.8200
O4 C18 1.427(3)
O4 H4 0.8200
O5 C17 1.206(3)
O6 C15 1.429(3)
O6 H6 0.8200
O7 C26 1.352(3)
O7 C22 1.465(3)
O8 C26 1.206(3)
O9 C24 1.420(3)
O9 C27 1.451(3)
C1 C3 1.491(4)
C1 H1A 0.9600
C1 H1B 0.9600
C1 H1C 0.9600
C2 C3 1.481(4)
C3 C4 1.324(4)
C4 C5 1.495(4)
C4 H4A 0.9300
C5 C6 1.522(3)
C5 H5 0.9800
C6 C7 1.531(3)
C6 H6A 0.9800
C7 C9 1.511(3)
C7 C8 1.545(3)
C7 H7 0.9800
C8 H8A 0.9600
C8 H8B 0.9600
C8 H8C 0.9600
C9 C10 1.518(3)
C9 C11 1.523(3)
C9 H9 0.9800
C10 C18 1.499(3)
C10 C11 1.512(3)
C10 H10 0.9800
C11 C12 1.510(3)
C11 C13 1.518(3)
C12 H12A 0.9600
C12 H12B 0.9600
C12 H12C 0.9600
C13 C14 1.538(3)
C13 H13A 0.9700
C13 H13B 0.9700
C14 C15 1.545(3)
C14 H14A 0.9700
C14 H14B 0.9700
C15 C23 1.558(3)
C15 C16 1.580(3)
C16 C19 1.534(3)
C16 C17 1.543(3)
C16 H16 0.9800
C17 C18 1.529(3)
C18 H18 0.9800
C19 C20 1.536(3)
C19 H19A 0.9700
C19 H19B 0.9700
C20 C21 1.525(3)
C20 H20A 0.9700
C20 H20B 0.9700
C21 C22 1.536(3)
C21 C27 1.540(3)
C21 H21 0.9800
C22 C23 1.517(3)
C22 C24 1.558(3)
C23 H23A 0.9700
C23 H23B 0.9700
C24 C25 1.512(3)
C24 H24 0.9800
C25 C26 1.498(4)
C25 H25A 0.9700
C25 H25B 0.9700
C27 C29 1.516(3)
C27 C28 1.515(4)
C28 H28A 0.9600
C28 H28B 0.9600
C28 H28C 0.9600
C29 H29A 0.9600
C29 H29B 0.9600
C29 H29C 0.9600
